data_8100197
loop_
_publ_author_name
'Hu\<s\'ak, M.'
'Kratochv\'il, B.'
'C\'isa\<rov\'a, Ivana'
'Vr\'ana, A.'
'Jegorov, Alexandr'

_publ_section_title
;
Crystal structure of (1-ethoxycarbonyl-pentadecyl)-trimethyl ammonium 
bromide, (C~21~H~44~NO~2~)Br, form I
;
_journal_issue 4
_journal_name_full 'Zeitschrift f\"ur Kristallographie - New Crystal Structures'
_journal_page_first 439
_journal_page_last 441
_journal_volume 219
_journal_year 2004
_chemical_formula_moiety 'C21 H44 Br1 N1 O2'
_chemical_formula_sum 'C21 H44 Br N O2'
_chemical_formula_weight 422.49
_space_group_IT_number 14
_symmetry_cell_setting monoclinic
_symmetry_space_group_name_Hall '-P 2ybc'
_symmetry_space_group_name_H-M 'P 1 21/c 1'
_cell_angle_alpha 90
_cell_angle_beta 98.5960(14)
_cell_angle_gamma 90
_cell_formula_units_Z 8
_cell_length_a 9.3300(4)
_cell_length_b 55.464(3)
_cell_length_c 9.3710(4)
_cell_measurement_temperature 150
_cell_volume 4794.8(4)
_diffrn_ambient_temperature 150
_exptl_crystal_density_diffrn 1.170
_cod_original_sg_symbol_H-M 'P 21/c'
_cod_original_formula_sum 'C21 H44 Br1 N1 O2'
_cod_database_code 8100197

loop_
_symmetry_equiv_pos_as_xyz
x,y,z
-x,-y,-z
-x,y+1/2,-z+1/2
x,-y+1/2,z+1/2

loop_
_atom_site_label
_atom_site_type_symbol
_atom_site_fract_x
_atom_site_fract_y
_atom_site_fract_z
_atom_site_U_iso_or_equiv
_atom_site_occupancy
_atom_site_symmetry_multiplicity
_atom_site_Wyckoff_symbol
_atom_site_adp_type
_atom_site_refinement_flags_posn
_atom_site_refinement_flags_adp
_atom_site_refinement_flags_occupancy
_atom_site_disorder_assembly
_atom_site_disorder_group
_atom_site_attached_hydrogens
Br1 Br 0.50034(4) 0.214040(7) 0.57210(5) 0.0334 1 4 e Uani . . . . . .
Br2 Br 0.98932(4) 0.209643(7) 0.07618(5) 0.0332 1 4 e Uani . . . . . .
O101 O 0.6454(3) 0.17332(6) 0.1823(4) 0.0435 1 4 e Uani . . . . . .
O102 O 0.6537(3) 0.16245(5) -0.0470(3) 0.0371 1 4 e Uani . . . . . .
O301 O 1.1380(3) 0.17705(5) 0.6863(4) 0.0420 1 4 e Uani . . . . . .
O302 O 1.1901(3) 0.16797(5) 0.4660(3) 0.0338 1 4 e Uani . . . . . .
N101 N 0.4553(3) 0.21177(6) 0.0202(4) 0.0277 1 4 e Uani . . . . . .
N301 N 0.9625(4) 0.21538(6) 0.5118(4) 0.0288 1 4 e Uani . . . . . .
C101 C 0.5949(5) 0.17319(7) 0.0554(5) 0.0318 1 4 e Uani . . . . . .
C102 C 0.4488(4) 0.18446(7) -0.0014(5) 0.0307 1 4 e Uani . . . . . .
C103 C 0.3316(5) 0.17241(7) 0.0709(5) 0.0349 1 4 e Uani . . . . . .
C104 C 0.3170(5) 0.14550(7) 0.0335(5) 0.0397 1 4 e Uani . . . . . .
C105 C 0.2123(5) 0.13283(7) 0.1204(5) 0.0392 1 4 e Uani . . . . . .
C106 C 0.1871(5) 0.10656(8) 0.0763(6) 0.0464 1 4 e Uani . . . . . .
C107 C 0.0731(6) 0.09354(8) 0.1492(6) 0.0481 1 4 e Uani . . . . . .
C108 C 0.0415(8) 0.06831(10) 0.0935(8) 0.0778 1 4 e Uani . . . . . .
C109 C -0.0747(7) 0.05476(10) 0.1579(8) 0.0734 1 4 e Uani . . . . . .
C110 C -0.1361(11) 0.03252(17) 0.0573(13) 0.0343 0.5 4 e Uani . . . . . .
C111 C -0.2513(11) 0.01818(18) 0.1214(12) 0.0351 0.5 4 e Uani . . . . . .
C112 C -0.2878(11) -0.00607(15) 0.0482(12) 0.0364 0.5 4 e Uani . . . . . .
C113 C -0.4044(11) -0.02016(19) 0.1085(14) 0.0432 0.5 4 e Uani . . . . . .
C114 C -0.4323(11) -0.04549(17) 0.0464(13) 0.0369 0.5 4 e Uani . . . . . .
C115 C -0.5488(14) -0.0589(2) 0.1093(15) 0.0508 0.5 4 e Uani . . . . . .
C116 C -0.578(2) -0.0853(3) 0.0547(19) 0.0624 0.5 4 e Uani . . . . . .
C117 C 0.7901(5) 0.14979(8) 0.0014(5) 0.0411 1 4 e Uani . . . . . .
C118 C 0.8499(6) 0.14227(11) -0.1300(6) 0.0615 1 4 e Uani . . . . . .
C119 C 0.3325(4) 0.22321(7) -0.0798(5) 0.0327 1 4 e Uani . . . . . .
C120 C 0.4455(5) 0.21925(8) 0.1724(5) 0.0370 1 4 e Uani . . . . . .
C121 C 0.5944(4) 0.22152(8) -0.0216(5) 0.0348 1 4 e Uani . . . . . .
C210 C -0.0772(11) 0.02717(16) 0.1263(12) 0.0342 0.5 4 e Uani . . . . . .
C211 C -0.1928(12) 0.01412(19) 0.1918(14) 0.0424 0.5 4 e Uani . . . . . .
C212 C -0.2220(10) -0.01148(18) 0.1317(12) 0.0409 0.5 4 e Uani . . . . . .
C213 C -0.3426(12) -0.02425(17) 0.1934(13) 0.0412 0.5 4 e Uani . . . . . .
C214 C -0.3808(11) -0.04902(19) 0.1299(13) 0.0419 0.5 4 e Uani . . . . . .
C215 C -0.4976(15) -0.0622(2) 0.1948(16) 0.0578 0.5 4 e Uani . . . . . .
C216 C -0.5414(19) -0.0858(3) 0.1263(17) 0.0582 0.5 4 e Uani . . . . . .
C301 C 1.1093(4) 0.17774(7) 0.5572(5) 0.0306 1 4 e Uani . . . . . .
C302 C 0.9719(4) 0.18867(6) 0.4726(5) 0.0280 1 4 e Uani . . . . . .
C303 C 0.8395(4) 0.17420(7) 0.4980(5) 0.0331 1 4 e Uani . . . . . .
C304 C 0.8488(5) 0.14815(7) 0.4481(6) 0.0383 1 4 e Uani . . . . . .
C305 C 0.7059(4) 0.13483(7) 0.4486(5) 0.0350 1 4 e Uani . . . . . .
C306 C 0.7044(6) 0.10911(9) 0.3971(7) 0.0575 1 4 e Uani . . . . . .
C307 C 0.5659(5) 0.09584(7) 0.4061(6) 0.0403 1 4 e Uani . . . . . .
C308 C 0.5569(5) 0.06967(8) 0.3682(7) 0.0524 1 4 e Uani . . . . . .
C309 C 0.4207(6) 0.05709(8) 0.3847(6) 0.0505 1 4 e Uani . . . . . .
C310 C 0.4091(5) 0.03074(8) 0.3621(7) 0.0548 1 4 e Uani . . . . . .
C311 C 0.2995(13) 0.01562(19) 0.3983(15) 0.0340 0.5 4 e Uani . . . . . .
C312 C 0.2807(17) -0.0094(3) 0.3378(19) 0.0327 0.5 4 e Uani . . . . . .
C313 C 0.1647(11) -0.02361(16) 0.3977(11) 0.0329 0.5 4 e Uani . . . . . .
C314 C 0.1409(12) -0.04884(17) 0.3326(12) 0.0344 0.5 4 e Uani . . . . . .
C315 C 0.0211(12) -0.06289(17) 0.3909(12) 0.0486 0.5 4 e Uani . . . . . .
C316 C 0.0017(18) -0.0885(2) 0.3266(17) 0.0788 0.5 4 e Uani . . . . . .
C317 C 1.3231(5) 0.15598(8) 0.5329(6) 0.0414 1 4 e Uani . . . . . .
C318 C 1.2903(5) 0.13152(8) 0.5855(6) 0.0482 1 4 e Uani . . . . . .
C319 C 0.8417(4) 0.22700(7) 0.4106(5) 0.0310 1 4 e Uani . . . . . .
C320 C 0.9369(5) 0.22010(8) 0.6646(5) 0.0354 1 4 e Uani . . . . . .
C321 C 1.1029(5) 0.22735(7) 0.4872(5) 0.0349 1 4 e Uani . . . . . .
C411 C 0.2475(13) 0.0216(2) 0.3565(15) 0.0339 0.5 4 e Uani . . . . . .
C412 C 0.2413(17) -0.0063(3) 0.3746(19) 0.0356 0.5 4 e Uani . . . . . .
C413 C 0.0866(10) -0.01651(17) 0.3442(11) 0.0326 0.5 4 e Uani . . . . . .
C414 C 0.0757(11) -0.04351(19) 0.3666(11) 0.0346 0.5 4 e Uani . . . . . .
C415 C -0.0768(10) -0.05252(17) 0.3304(11) 0.0421 0.5 4 e Uani . . . . . .
C416 C -0.0926(14) -0.0792(2) 0.3543(15) 0.0617 0.5 4 e Uani . . . . . .
H1021 H 0.4281(4) 0.18122(7) -0.1052(5) 0.0500 1 4 e Uiso . . . . . .
H1031 H 0.3548(5) 0.17429(7) 0.1747(5) 0.0500 1 4 e Uiso . . . . . .
H1032 H 0.2396(5) 0.18033(7) 0.0397(5) 0.0500 1 4 e Uiso . . . . . .
H1041 H 0.4116(5) 0.13795(7) 0.0538(5) 0.0500 1 4 e Uiso . . . . . .
H1042 H 0.2825(5) 0.14367(7) -0.0689(5) 0.0500 1 4 e Uiso . . . . . .
H1051 H 0.2510(5) 0.13358(7) 0.2223(5) 0.0500 1 4 e Uiso . . . . . .
H1052 H 0.1202(5) 0.14126(7) 0.1063(5) 0.0500 1 4 e Uiso . . . . . .
H1061 H 0.2783(5) 0.09796(8) 0.0983(6) 0.0500 1 4 e Uiso . . . . . .
H1062 H 0.1576(5) 0.10585(8) -0.0273(6) 0.0500 1 4 e Uiso . . . . . .
H1071 H 0.1069(6) 0.09269(8) 0.2521(6) 0.0500 1 4 e Uiso . . . . . .
H1072 H -0.0159(6) 0.10285(8) 0.1351(6) 0.0500 1 4 e Uiso . . . . . .
H1081 H 0.0113(8) 0.06926(10) -0.0100(8) 0.0500 1 4 e Uiso . . . . . .
H1082 H 0.1306(8) 0.05902(10) 0.1098(8) 0.0500 1 4 e Uiso . . . . . .
H1091 H -0.1535(7) 0.06561(10) 0.1701(8) 0.0500 1 4 e Uiso . . . . . .
H1092 H -0.0329(7) 0.04878(10) 0.2522(8) 0.0500 1 4 e Uiso . . . . . .
H1101 H -0.1762(11) 0.03856(17) -0.0374(13) 0.0500 0.5 4 e Uiso . . . . . .
H1102 H -0.0568(11) 0.02174(17) 0.0456(13) 0.0500 0.5 4 e Uiso . . . . . .
H1111 H -0.2195(11) 0.01556(18) 0.2236(12) 0.0500 0.5 4 e Uiso . . . . . .
H1112 H -0.3389(11) 0.02784(18) 0.1120(12) 0.0500 0.5 4 e Uiso . . . . . .
H1121 H -0.3202(11) -0.00343(15) -0.0538(12) 0.0500 0.5 4 e Uiso . . . . . .
H1122 H -0.2001(11) -0.01568(15) 0.0571(12) 0.0500 0.5 4 e Uiso . . . . . .
H1131 H -0.3755(11) -0.02166(19) 0.2119(14) 0.0500 0.5 4 e Uiso . . . . . .
H1132 H -0.4943(11) -0.01108(19) 0.0927(14) 0.0500 0.5 4 e Uiso . . . . . .
H1141 H -0.3427(11) -0.05462(17) 0.0622(13) 0.0500 0.5 4 e Uiso . . . . . .
H1142 H -0.4617(11) -0.04404(17) -0.0570(13) 0.0500 0.5 4 e Uiso . . . . . .
H1151 H -0.5203(14) -0.0597(2) 0.2131(15) 0.0500 0.5 4 e Uiso . . . . . .
H1152 H -0.6384(14) -0.0498(2) 0.0913(15) 0.0500 0.5 4 e Uiso . . . . . .
H1161 H -0.618(2) -0.0848(3) -0.0458(19) 0.0500 0.5 4 e Uiso . . . . . .
H1162 H -0.646(2) -0.0927(3) 0.1081(19) 0.0500 0.5 4 e Uiso . . . . . .
H1163 H -0.490(2) -0.0944(3) 0.0672(19) 0.0500 0.5 4 e Uiso . . . . . .
H1171 H 0.7730(5) 0.13576(8) 0.0583(5) 0.0500 1 4 e Uiso . . . . . .
H1172 H 0.8579(5) 0.16034(8) 0.0601(5) 0.0500 1 4 e Uiso . . . . . .
H1181 H 0.7777(6) 0.13323(11) -0.1916(6) 0.0500 1 4 e Uiso . . . . . .
H1182 H 0.9344(6) 0.13245(11) -0.1037(6) 0.0500 1 4 e Uiso . . . . . .
H1183 H 0.8753(6) 0.15636(11) -0.1802(6) 0.0500 1 4 e Uiso . . . . . .
H1191 H 0.2418(4) 0.21687(7) -0.0597(5) 0.0500 1 4 e Uiso . . . . . .
H1192 H 0.3431(4) 0.21967(7) -0.1779(5) 0.0500 1 4 e Uiso . . . . . .
H1193 H 0.3343(4) 0.24035(7) -0.0655(5) 0.0500 1 4 e Uiso . . . . . .
H1201 H 0.5166(5) 0.21061(8) 0.2375(5) 0.0500 1 4 e Uiso . . . . . .
H1202 H 0.3505(5) 0.21567(8) 0.1943(5) 0.0500 1 4 e Uiso . . . . . .
H1203 H 0.4634(5) 0.23625(8) 0.1828(5) 0.0500 1 4 e Uiso . . . . . .
H1211 H 0.5925(4) 0.23882(8) -0.0204(5) 0.0500 1 4 e Uiso . . . . . .
H1212 H 0.6046(4) 0.21602(8) -0.1167(5) 0.0500 1 4 e Uiso . . . . . .
H1213 H 0.6748(4) 0.21586(8) 0.0461(5) 0.0500 1 4 e Uiso . . . . . .
H2101 H -0.0915(11) 0.02468(16) 0.0227(12) 0.0500 0.5 4 e Uiso . . . . . .
H2102 H 0.0164(11) 0.02043(16) 0.1653(12) 0.0500 0.5 4 e Uiso . . . . . .
H2111 H -0.1643(12) 0.01296(19) 0.2955(14) 0.0500 0.5 4 e Uiso . . . . . .
H2112 H -0.2817(12) 0.02344(19) 0.1746(14) 0.0500 0.5 4 e Uiso . . . . . .
H2121 H -0.1338(10) -0.02093(18) 0.1504(12) 0.0500 0.5 4 e Uiso . . . . . .
H2122 H -0.2495(10) -0.01040(18) 0.0279(12) 0.0500 0.5 4 e Uiso . . . . . .
H2131 H -0.3128(12) -0.02593(17) 0.2966(13) 0.0500 0.5 4 e Uiso . . . . . .
H2132 H -0.4292(12) -0.01434(17) 0.1790(13) 0.0500 0.5 4 e Uiso . . . . . .
H2141 H -0.4118(11) -0.04739(19) 0.0269(13) 0.0500 0.5 4 e Uiso . . . . . .
H2142 H -0.2943(11) -0.05897(19) 0.1436(13) 0.0500 0.5 4 e Uiso . . . . . .
H2151 H -0.5828(15) -0.0520(2) 0.1860(16) 0.0500 0.5 4 e Uiso . . . . . .
H2152 H -0.4647(15) -0.0648(2) 0.2968(16) 0.0500 0.5 4 e Uiso . . . . . .
H2161 H -0.5574(19) -0.0837(3) 0.0234(17) 0.0500 0.5 4 e Uiso . . . . . .
H2162 H -0.6284(19) -0.0917(3) 0.1573(17) 0.0500 0.5 4 e Uiso . . . . . .
H2163 H -0.4643(19) -0.0971(3) 0.1526(17) 0.0500 0.5 4 e Uiso . . . . . .
H3021 H 0.9798(4) 0.18771(6) 0.3696(5) 0.0500 1 4 e Uiso . . . . . .
H3031 H 0.7533(4) 0.18168(7) 0.4458(5) 0.0500 1 4 e Uiso . . . . . .
H3032 H 0.8310(4) 0.17442(7) 0.5999(5) 0.0500 1 4 e Uiso . . . . . .
H3041 H 0.9248(5) 0.13986(7) 0.5115(6) 0.0500 1 4 e Uiso . . . . . .
H3042 H 0.8743(5) 0.14792(7) 0.3515(6) 0.0500 1 4 e Uiso . . . . . .
H3051 H 0.6823(4) 0.13496(7) 0.5459(5) 0.0500 1 4 e Uiso . . . . . .
H3052 H 0.6301(4) 0.14360(7) 0.3878(5) 0.0500 1 4 e Uiso . . . . . .
H3061 H 0.7838(6) 0.10051(9) 0.4538(7) 0.0500 1 4 e Uiso . . . . . .
H3062 H 0.7213(6) 0.10898(9) 0.2974(7) 0.0500 1 4 e Uiso . . . . . .
H3071 H 0.5455(5) 0.09753(7) 0.5041(6) 0.0500 1 4 e Uiso . . . . . .
H3072 H 0.4888(5) 0.10403(7) 0.3436(6) 0.0500 1 4 e Uiso . . . . . .
H3081 H 0.5725(5) 0.06793(8) 0.2687(7) 0.0500 1 4 e Uiso . . . . . .
H3082 H 0.6359(5) 0.06146(8) 0.4278(7) 0.0500 1 4 e Uiso . . . . . .
H3091 H 0.3433(6) 0.06466(8) 0.3193(6) 0.0500 1 4 e Uiso . . . . . .
H3092 H 0.4013(6) 0.06018(8) 0.4819(6) 0.0500 1 4 e Uiso . . . . . .
H3101 H 0.4253(5) 0.02774(8) 0.2638(7) 0.0500 1 4 e Uiso . . . . . .
H3102 H 0.4867(5) 0.02285(8) 0.4256(7) 0.0500 1 4 e Uiso . . . . . .
H3111 H 0.2082(13) 0.02405(19) 0.3727(15) 0.0500 0.5 4 e Uiso . . . . . .
H3112 H 0.3161(13) 0.01421(19) 0.5027(15) 0.0500 0.5 4 e Uiso . . . . . .
H3121 H 0.2557(17) -0.0084(3) 0.2337(19) 0.0500 0.5 4 e Uiso . . . . . .
H3122 H 0.3717(17) -0.0180(3) 0.3590(19) 0.0500 0.5 4 e Uiso . . . . . .
H3131 H 0.0744(11) -0.01468(16) 0.3791(11) 0.0500 0.5 4 e Uiso . . . . . .
H3132 H 0.1912(11) -0.02496(16) 0.5015(11) 0.0500 0.5 4 e Uiso . . . . . .
H3141 H 0.2309(12) -0.05783(17) 0.3524(12) 0.0500 0.5 4 e Uiso . . . . . .
H3142 H 0.1159(12) -0.04750(17) 0.2286(12) 0.0500 0.5 4 e Uiso . . . . . .
H3151 H -0.0691(12) -0.05397(17) 0.3717(12) 0.0500 0.5 4 e Uiso . . . . . .
H3152 H 0.0463(12) -0.06454(17) 0.4947(12) 0.0500 0.5 4 e Uiso . . . . . .
H3161 H -0.0237(18) -0.0870(2) 0.2239(17) 0.0500 0.5 4 e Uiso . . . . . .
H3162 H -0.0747(18) -0.0968(2) 0.3650(17) 0.0500 0.5 4 e Uiso . . . . . .
H3163 H 0.0899(18) -0.0976(2) 0.3481(17) 0.0500 0.5 4 e Uiso . . . . . .
H3171 H 1.3690(5) 0.16563(8) 0.6132(6) 0.0500 1 4 e Uiso . . . . . .
H3172 H 1.3899(5) 0.15467(8) 0.4632(6) 0.0500 1 4 e Uiso . . . . . .
H3181 H 1.2281(5) 0.13289(8) 0.6580(6) 0.0500 1 4 e Uiso . . . . . .
H3182 H 1.3792(5) 0.12380(8) 0.6261(6) 0.0500 1 4 e Uiso . . . . . .
H3183 H 1.2430(5) 0.12209(8) 0.5063(6) 0.0500 1 4 e Uiso . . . . . .
H3191 H 0.7502(4) 0.22087(7) 0.4296(5) 0.0500 1 4 e Uiso . . . . . .
H3192 H 0.8532(4) 0.22343(7) 0.3127(5) 0.0500 1 4 e Uiso . . . . . .
H3193 H 0.8448(4) 0.24414(7) 0.4250(5) 0.0500 1 4 e Uiso . . . . . .
H3211 H 1.0973(5) 0.24432(7) 0.5056(5) 0.0500 1 4 e Uiso . . . . . .
H3212 H 1.1179(5) 0.22484(7) 0.3891(5) 0.0500 1 4 e Uiso . . . . . .
H3213 H 1.1824(5) 0.22050(7) 0.5513(5) 0.0500 1 4 e Uiso . . . . . .
H3221 H 0.8423 0.2146 0.6765 0.0500 1 4 e Uiso . . . . . .
H3222 H 0.9456 0.2370 0.6843 0.0500 1 4 e Uiso . . . . . .
H3223 H 1.0086 0.2115 0.7302 0.0500 1 4 e Uiso . . . . . .
H4111 H 0.2037(13) 0.0294(2) 0.4319(15) 0.0500 0.5 4 e Uiso . . . . . .
H4112 H 0.1911(13) 0.0259(2) 0.2645(15) 0.0500 0.5 4 e Uiso . . . . . .
H4121 H 0.2828(17) -0.0103(3) 0.4729(19) 0.0500 0.5 4 e Uiso . . . . . .
H4122 H 0.3004(17) -0.0140(3) 0.3107(19) 0.0500 0.5 4 e Uiso . . . . . .
H4131 H 0.0268(10) -0.00830(17) 0.4052(11) 0.0500 0.5 4 e Uiso . . . . . .
H4132 H 0.0468(10) -0.01299(17) 0.2447(11) 0.0500 0.5 4 e Uiso . . . . . .
H4141 H 0.1097(11) -0.04709(19) 0.4672(11) 0.0500 0.5 4 e Uiso . . . . . .
H4142 H 0.1383(11) -0.05186(19) 0.3089(11) 0.0500 0.5 4 e Uiso . . . . . .
H4151 H -0.1096(10) -0.04918(17) 0.2292(11) 0.0500 0.5 4 e Uiso . . . . . .
H4152 H -0.1394(10) -0.04376(17) 0.3861(11) 0.0500 0.5 4 e Uiso . . . . . .
H4161 H -0.0360(14) -0.0881(2) 0.2947(15) 0.0500 0.5 4 e Uiso . . . . . .
H4162 H -0.1927(14) -0.0838(2) 0.3308(15) 0.0500 0.5 4 e Uiso . . . . . .
H4163 H -0.0592(14) -0.0828(2) 0.4540(15) 0.0500 0.5 4 e Uiso . . . . . .

loop_
_atom_site_aniso_label
_atom_site_aniso_U_11
_atom_site_aniso_U_22
_atom_site_aniso_U_33
_atom_site_aniso_U_23
_atom_site_aniso_U_13
_atom_site_aniso_U_12
Br1 0.0277(2) 0.0373(2) 0.0366(3) -0.00079(19) 0.00959(19) -0.00144(17)
Br2 0.0278(2) 0.0361(2) 0.0375(3) 0.00285(19) 0.01067(19) 0.00268(17)
O101 0.0405(18) 0.0534(19) 0.035(2) 0.0039(15) 0.0009(15) 0.0122(14)
O102 0.0337(16) 0.0393(16) 0.0383(19) -0.0003(13) 0.0054(14) 0.0123(12)
O301 0.0439(19) 0.0470(18) 0.034(2) -0.0043(14) 0.0014(15) 0.0125(14)
O302 0.0277(15) 0.0348(14) 0.0394(19) -0.0014(13) 0.0061(13) 0.0063(11)
N101 0.0231(16) 0.0352(18) 0.024(2) 0.0021(14) 0.0014(15) 0.0022(13)
N301 0.0248(17) 0.0293(17) 0.033(2) -0.0003(14) 0.0049(15) -0.0010(12)
C101 0.039(2) 0.029(2) 0.027(3) 0.0057(17) 0.003(2) 0.0009(17)
C102 0.032(2) 0.030(2) 0.029(3) -0.0018(17) 0.0025(19) 0.0083(16)
C103 0.028(2) 0.034(2) 0.043(3) -0.0039(19) 0.006(2) 0.0019(16)
C104 0.041(3) 0.031(2) 0.047(3) 0.0034(19) 0.004(2) -0.0004(18)
C105 0.037(2) 0.034(2) 0.046(3) -0.003(2) 0.004(2) 0.0010(18)
C106 0.047(3) 0.039(2) 0.056(3) -0.004(2) 0.015(2) -0.004(2)
C107 0.051(3) 0.043(3) 0.054(3) -0.006(2) 0.020(3) -0.004(2)
C108 0.094(5) 0.049(3) 0.106(6) -0.034(3) 0.066(4) -0.032(3)
C109 0.080(4) 0.048(3) 0.106(5) -0.025(3) 0.061(4) -0.017(3)
C110 0.033(6) 0.036(5) 0.036(6) 0.001(5) 0.013(5) -0.003(4)
C111 0.031(6) 0.046(6) 0.027(6) -0.006(4) 0.001(4) -0.005(4)
C112 0.033(5) 0.037(5) 0.041(7) -0.017(4) 0.009(5) -0.004(4)
C113 0.029(5) 0.053(6) 0.046(7) -0.015(5) 0.002(5) -0.008(4)
C114 0.032(6) 0.039(5) 0.039(7) -0.014(5) 0.003(5) -0.009(4)
C115 0.052(7) 0.051(6) 0.051(8) -0.002(6) 0.012(6) -0.002(5)
C116 0.061(12) 0.056(8) 0.070(12) -0.018(9) 0.013(9) -0.031(8)
C117 0.034(2) 0.041(2) 0.048(3) 0.004(2) 0.006(2) 0.0115(18)
C118 0.052(3) 0.083(4) 0.050(4) 0.008(3) 0.010(3) 0.030(3)
C119 0.026(2) 0.037(2) 0.033(3) 0.0066(18) -0.0001(19) 0.0026(16)
C120 0.045(3) 0.033(2) 0.035(3) -0.0075(18) 0.011(2) -0.0038(19)
C121 0.021(2) 0.040(2) 0.044(3) 0.0018(19) 0.0083(19) 0.0017(17)
C210 0.039(6) 0.027(5) 0.036(6) 0.006(4) 0.003(5) -0.002(4)
C211 0.035(6) 0.046(6) 0.044(8) -0.004(5) 0.001(5) 0.001(5)
C212 0.027(5) 0.062(6) 0.030(6) 0.004(5) -0.008(4) 0.010(4)
C213 0.040(6) 0.038(5) 0.050(7) -0.011(5) 0.022(5) -0.008(4)
C214 0.035(6) 0.061(6) 0.028(6) -0.001(5) -0.005(5) -0.008(4)
C215 0.064(9) 0.048(6) 0.065(10) 0.003(7) 0.022(7) -0.013(6)
C216 0.048(8) 0.057(7) 0.062(12) 0.000(9) -0.015(8) -0.020(6)
C301 0.033(2) 0.0236(19) 0.035(3) -0.0031(17) 0.006(2) -0.0078(16)
C302 0.032(2) 0.0257(18) 0.026(2) -0.0041(16) 0.0026(18) 0.0010(15)
C303 0.032(2) 0.033(2) 0.033(3) 0.0040(17) 0.0009(19) -0.0025(16)
C304 0.031(2) 0.033(2) 0.049(3) -0.0056(19) 0.001(2) -0.0037(17)
C305 0.032(2) 0.030(2) 0.041(3) -0.0031(19) 0.000(2) -0.0047(17)
C306 0.046(3) 0.040(3) 0.088(5) -0.008(3) 0.015(3) -0.007(2)
C307 0.037(3) 0.033(2) 0.050(3) -0.004(2) 0.004(2) -0.0069(18)
C308 0.038(3) 0.038(3) 0.080(4) -0.012(2) 0.007(3) -0.004(2)
C309 0.056(3) 0.043(3) 0.056(3) -0.015(2) 0.020(3) -0.014(2)
C310 0.043(3) 0.037(2) 0.076(4) 0.010(2) -0.018(3) -0.005(2)
C311 0.037(7) 0.018(6) 0.047(8) 0.007(5) 0.009(6) 0.004(5)
C312 0.033(8) 0.031(6) 0.034(8) 0.000(5) 0.004(6) -0.010(5)
C313 0.023(5) 0.040(5) 0.034(6) -0.013(4) 0.001(5) -0.009(4)
C314 0.030(6) 0.040(5) 0.035(6) -0.001(4) 0.009(5) -0.012(4)
C315 0.053(6) 0.041(5) 0.052(7) 0.010(4) 0.006(5) -0.017(5)
C316 0.102(12) 0.049(7) 0.075(10) 0.007(6) -0.021(9) -0.023(7)
C317 0.036(2) 0.038(2) 0.050(3) -0.001(2) 0.006(2) 0.0104(18)
C318 0.044(3) 0.043(3) 0.060(4) 0.000(2) 0.012(2) 0.007(2)
C319 0.024(2) 0.032(2) 0.038(3) 0.0026(17) 0.0067(19) -0.0013(15)
C320 0.040(3) 0.036(2) 0.032(3) -0.0112(18) 0.011(2) -0.0044(18)
C321 0.032(2) 0.029(2) 0.045(3) -0.0020(18) 0.010(2) -0.0050(16)
C411 0.032(7) 0.021(6) 0.048(8) -0.001(5) 0.005(5) 0.007(4)
C412 0.027(8) 0.052(8) 0.029(8) -0.001(6) 0.009(5) 0.004(6)
C413 0.019(5) 0.044(5) 0.035(6) -0.004(4) 0.007(4) -0.013(4)
C414 0.031(6) 0.053(6) 0.021(6) 0.014(4) 0.008(4) -0.007(5)
C415 0.031(5) 0.047(5) 0.044(6) 0.002(4) -0.005(4) -0.004(4)
C416 0.061(8) 0.046(6) 0.071(9) 0.010(6) -0.016(7) -0.013(5)

loop_
_geom_bond_atom_site_label_1
_geom_bond_site_symmetry_1
_geom_bond_atom_site_label_2
_geom_bond_site_symmetry_2
_geom_bond_distance
_geom_bond_publ_flag
O101 . C101 . 1.212(5) yes
O102 . C101 . 1.317(5) yes
O102 . C117 . 1.465(5) yes
O301 . C301 . 1.200(5) yes
O302 . C301 . 1.336(5) yes
O302 . C317 . 1.464(5) yes
N101 . C102 . 1.528(5) yes
N101 . C119 . 1.507(5) yes
N101 . C120 . 1.502(6) yes
N101 . C121 . 1.511(5) yes
N301 . C302 . 1.532(5) yes
N301 . C319 . 1.505(5) yes
N301 . C320 . 1.509(6) yes
N301 . C321 . 1.517(5) yes
C101 . C102 . 1.522(6) yes
C102 . C103 . 1.523(6) yes
C102 . H1021 . 0.980 no
C103 . C104 . 1.534(6) yes
C103 . H1031 . 0.970 no
C103 . H1032 . 0.970 no
C104 . C105 . 1.533(6) yes
C104 . H1041 . 0.970 no
C104 . H1042 . 0.970 no
C105 . C106 . 1.523(6) yes
C105 . H1051 . 0.970 no
C105 . H1052 . 0.970 no
C106 . C107 . 1.528(6) yes
C106 . H1061 . 0.970 no
C106 . H1062 . 0.970 no
C107 . C108 . 1.507(7) yes
C107 . H1071 . 0.970 no
C107 . H1072 . 0.970 no
C108 . C109 . 1.517(7) yes
C108 . H1081 . 0.970 no
C108 . H1082 . 0.970 no
C109 . C110 . 1.606(11) yes
C109 . C210 . 1.558(10) yes
C109 . H1091 . 0.970 no
C109 . H1092 . 0.970 no
C110 . C111 . 1.530(13) yes
C110 . C210 . 0.838(12) yes
C110 . C211 . 1.763(15) yes
C110 . H1101 . 0.970 no
C110 . H1102 . 0.970 no
C110 . H2101 . 0.713(14) no
C111 . C112 . 1.526(12) yes
C111 . C210 . 1.693(13) yes
C111 . C211 . 0.822(12) yes
C111 . C212 . 1.668(14) yes
C111 . H1111 . 0.970 no
C111 . H1112 . 0.970 no
C111 . H2112 . 0.674(17) no
C112 . C113 . 1.516(13) yes
C112 . C212 . 0.967(12) yes
C112 . C213 . 1.826(15) yes
C112 . H1121 . 0.970 no
C112 . H1122 . 0.970 no
C113 . C114 . 1.528(13) yes
C113 . C212 . 1.751(14) yes
C113 . C213 . 0.938(14) yes
C113 . C214 . 1.625(15) yes
C113 . H1131 . 0.970 no
C113 . H1132 . 0.970 no
C113 . H2132 . 0.800(15) no
C114 . C115 . 1.508(15) yes
C114 . C214 . 0.877(12) yes
C114 . C215 . 1.849(17) yes
C114 . H1141 . 0.970 no
C114 . H1142 . 0.970 no
C115 . C116 . 1.56(2) yes
C115 . C214 . 1.645(16) yes
C115 . C215 . 0.889(15) yes
C115 . C216 . 1.50(2) yes
C115 . H1151 . 0.970 no
C115 . H1152 . 0.970 no
C115 . H2151 . 0.91(2) no
C116 . H1161 . 0.960 no
C116 . H1162 . 0.960 no
C116 . H1163 . 0.960 no
C116 . H2162 . 1.19(3) no
C117 . C118 . 1.485(7) yes
C117 . H1171 . 0.970 no
C117 . H1172 . 0.970 no
C118 . H1181 . 0.960 no
C118 . H1182 . 0.960 no
C118 . H1183 . 0.960 no
C119 . H1191 . 0.960 no
C119 . H1192 . 0.960 no
C119 . H1193 . 0.960 no
C120 . H1201 . 0.960 no
C120 . H1202 . 0.960 no
C120 . H1203 . 0.960 no
C121 . H1211 . 0.960 no
C121 . H1212 . 0.960 no
C121 . H1213 . 0.960 no
C210 . C211 . 1.504(14) yes
C210 . H1102 . 0.861(15) no
C210 . H2101 . 0.970 no
C210 . H2102 . 0.970 no
C211 . C212 . 1.537(14) yes
C211 . H2111 . 0.970 no
C211 . H2112 . 0.970 no
C212 . C213 . 1.515(13) yes
C212 . H1122 . 0.793(14) no
C212 . H2121 . 0.970 no
C212 . H2122 . 0.970 no
C213 . C214 . 1.518(14) yes
C213 . H2131 . 0.970 no
C213 . H2132 . 0.970 no
C214 . C215 . 1.513(15) yes
C214 . H1141 . 0.833(15) no
C214 . H2141 . 0.970 no
C214 . H2142 . 0.970 no
C215 . C216 . 1.49(2) yes
C215 . H2151 . 0.970 no
C215 . H2152 . 0.970 no
C216 . H1162 . 1.04(3) no
C216 . H1163 . 0.92(4) no
C216 . H2161 . 0.960 no
C216 . H2162 . 0.960 no
C216 . H2163 . 0.960 no
C301 . C302 . 1.528(6) yes
C302 . C303 . 1.522(5) yes
C302 . H3021 . 0.980 no
C303 . C304 . 1.525(6) yes
C303 . H3031 . 0.970 no
C303 . H3032 . 0.970 no
C304 . C305 . 1.525(6) yes
C304 . H3041 . 0.970 no
C304 . H3042 . 0.970 no
C305 . C306 . 1.505(6) yes
C305 . H3051 . 0.970 no
C305 . H3052 . 0.970 no
C306 . C307 . 1.500(6) yes
C306 . H3061 . 0.970 no
C306 . H3062 . 0.970 no
C307 . C308 . 1.494(6) yes
C307 . H3071 . 0.970 no
C307 . H3072 . 0.970 no
C308 . C309 . 1.478(6) yes
C308 . H3081 . 0.970 no
C308 . H3082 . 0.970 no
C309 . C310 . 1.478(6) yes
C309 . H3091 . 0.970 no
C309 . H3092 . 0.970 no
C310 . C311 . 1.403(13) yes
C310 . C411 . 1.585(13) yes
C310 . H3101 . 0.970 no
C310 . H3102 . 0.970 no
C311 . C312 . 1.497(19) yes
C311 . C412 . 1.34(2) yes
C311 . H3111 . 0.970 no
C311 . H3112 . 0.970 no
C311 . H4111 . 1.251(16) no
C312 . C313 . 1.514(16) yes
C312 . C411 . 1.758(18) yes
C312 . H3121 . 0.970 no
C312 . H3122 . 0.970 no
C312 . H4121 . 1.26(3) no
C313 . C314 . 1.530(13) yes
C313 . C412 . 1.23(2) yes
C313 . C413 . 0.910(12) yes
C313 . C414 . 1.386(13) yes
C313 . H3131 . 0.970 no
C313 . H3132 . 0.970 no
C314 . C315 . 1.528(13) yes
C314 . C414 . 0.785(11) yes
C314 . H3141 . 0.970 no
C314 . H3142 . 0.970 no
C315 . C316 . 1.545(15) yes
C315 . C414 . 1.225(12) yes
C315 . C415 . 1.154(14) yes
C315 . C416 . 1.400(14) yes
C315 . H3151 . 0.970 no
C315 . H3152 . 0.970 no
C316 . C416 . 1.084(18) yes
C316 . H3161 . 0.960 no
C316 . H3162 . 0.960 no
C316 . H3163 . 0.960 no
C317 . C318 . 1.491(6) yes
C317 . H3171 . 0.970 no
C317 . H3172 . 0.970 no
C318 . H3181 . 0.960 no
C318 . H3182 . 0.960 no
C318 . H3183 . 0.960 no
C319 . H3191 . 0.960 no
C319 . H3192 . 0.960 no
C319 . H3193 . 0.960 no
C320 . H3221 . 0.956 no
C320 . H3222 . 0.957 no
C320 . H3223 . 0.964 no
C321 . H3211 . 0.960 no
C321 . H3212 . 0.960 no
C321 . H3213 . 0.960 no
C411 . C412 . 1.56(2) yes
C411 . H4111 . 0.970 no
C411 . H4112 . 0.970 no
C412 . C413 . 1.537(19) yes
C412 . H4121 . 0.970 no
C412 . H4122 . 0.970 no
C413 . C414 . 1.518(13) yes
C413 . H4131 . 0.970 no
C413 . H4132 . 0.970 no
C414 . C415 . 1.498(13) yes
C414 . H4141 . 0.970 no
C414 . H4142 . 0.970 no
C415 . C416 . 1.510(14) yes
C415 . H4151 . 0.970 no
C415 . H4152 . 0.970 no
C416 . H3162 . 0.988(16) no
C416 . H4161 . 0.960 no
C416 . H4162 . 0.960 no
C416 . H4163 . 0.960 no
H1102 . H2101 . 0.396(11) no
H1112 . H2112 . 0.771(12) no
H1122 . H2122 . 0.579(12) no
H1131 . H2132 . 0.681(14) no
H1151 . H2151 . 0.737(19) no
H1162 . H2162 . 0.469(19) no
H3111 . H4111 . 0.64(2) no
H3131 . H4131 . 0.645(13) no
H3161 . H4161 . 0.69(2) no
